data_7001496
loop_
_publ_author_name
'Zhu, Bi-Xue'
'Zhang, Qi-Long'
'Zhang, Yun-Qian'
'Tao, Zhu'
'Clegg, Jack K.'
'Reimers, Jeffrey R.'
'Lindoy, Leonard F.'
'Wei, Gang'

_publ_section_title
;
 Polymeric di- and discrete trinuclear silver(I) assemblies
 incorporating \g-carbon bonded, neutral acetylacetone-imine motifs
 assembled from racemic and diastereopure
 N,N&#x2032;-bis(acetylacetone)cyclohexanediimine units
;
_journal_issue 25
_journal_name_full 'Dalton Transactions'
_journal_page_first 4896
_journal_page_last 4900
_journal_paper_doi 10.1039/b903467f
_journal_year 2009
_chemical_absolute_configuration rm
_chemical_formula_moiety ' C48 H84 Ag3 N6 O9, 3(N O3), 4.25(H2 O)'
_chemical_formula_sum 'C48 H92.5 Ag3 N9 O22.25'
_chemical_formula_weight 1475.40
_chemical_name_systematic
;
?
;
_space_group_IT_number 155
_symmetry_cell_setting trigonal
_symmetry_Int_Tables_number 155
_symmetry_space_group_name_Hall 'R 3 2"'
_symmetry_space_group_name_H-M 'R 3 2 :H'
_atom_sites_solution_hydrogens geom
_atom_sites_solution_primary direct
_atom_sites_solution_secondary difmap
_audit_creation_method SHELXL-97
_cell_angle_alpha 90.00
_cell_angle_beta 90.00
_cell_angle_gamma 120.00
_cell_formula_units_Z 6
_cell_length_a 15.9158(13)
_cell_length_b 15.9158(13)
_cell_length_c 43.304(3)
_cell_measurement_reflns_used 4152
_cell_measurement_temperature 293(2)
_cell_measurement_theta_max 26.0
_cell_measurement_theta_min 1.41
_cell_volume 9499.8(13)
_computing_cell_refinement 'SAINT (Bruker, 2002)'
_computing_data_collection 'SMART (Bruker, 2002)'
_computing_data_reduction 'SAINT (Bruker, 2002)'
_computing_molecular_graphics 'Ortep-3 for Windows (Farrugia, 1997)'
_computing_publication_material 'WinGX (Farrugia, 1999)'
_computing_structure_refinement 'SHELXL-97 (Sheldrick, 1997)'
_computing_structure_solution 'SHELXS-97 (Sheldrick, 1997)'
_diffrn_ambient_temperature 293(2)
_diffrn_measured_fraction_theta_full 0.995
_diffrn_measured_fraction_theta_max 0.979
_diffrn_measurement_device_type 'Bruker Smart Apex 2'
_diffrn_measurement_method '\f and \w scan'
_diffrn_radiation_monochromator graphite
_diffrn_radiation_source 'fine-focus sealed tube'
_diffrn_radiation_type MoK\a
_diffrn_radiation_wavelength 0.71073
_diffrn_reflns_av_R_equivalents 0.0427
_diffrn_reflns_av_sigmaI/netI 0.0209
_diffrn_reflns_limit_h_max 20
_diffrn_reflns_limit_h_min -20
_diffrn_reflns_limit_k_max 20
_diffrn_reflns_limit_k_min -20
_diffrn_reflns_limit_l_max 51
_diffrn_reflns_limit_l_min -53
_diffrn_reflns_number 36698
_diffrn_reflns_theta_full 25.00
_diffrn_reflns_theta_max 27.52
_diffrn_reflns_theta_min 1.41
_diffrn_standards_interval_count 0
_diffrn_standards_interval_time 0
_diffrn_standards_number 0
_exptl_absorpt_coefficient_mu 0.997
_exptl_absorpt_correction_T_max 0.8399
_exptl_absorpt_correction_T_min 0.7802
_exptl_absorpt_correction_type multi-scan
_exptl_absorpt_process_details 'SADABS (Bruker, 2005)'
_exptl_crystal_colour colorless
_exptl_crystal_density_diffrn 1.554
_exptl_crystal_density_method 'not measured'
_exptl_crystal_description prism
_exptl_crystal_F_000 4611
_exptl_crystal_size_max 0.26
_exptl_crystal_size_mid 0.21
_exptl_crystal_size_min 0.18
_refine_diff_density_max 1.027
_refine_diff_density_min -0.715
_refine_diff_density_rms 0.107
_refine_ls_abs_structure_details 'Flack H D (1983), Acta Cryst. A39, 876-881'
_refine_ls_abs_structure_Flack 0.01(3)
_refine_ls_extinction_method none
_refine_ls_goodness_of_fit_ref 1.083
_refine_ls_hydrogen_treatment mixed
_refine_ls_matrix_type full
_refine_ls_number_parameters 261
_refine_ls_number_reflns 4791
_refine_ls_number_restraints 14
_refine_ls_restrained_S_all 1.134
_refine_ls_R_factor_all 0.0351
_refine_ls_R_factor_gt 0.0340
_refine_ls_shift/su_max 0.001
_refine_ls_shift/su_mean 0.000
_refine_ls_structure_factor_coef Fsqd
_refine_ls_weighting_details 'calc w=1/[\s^2^(Fo^2^)+(0.0664P)^2^+14.5782P] where P=(Fo^2^+2Fc^2^)/3'
_refine_ls_weighting_scheme calc
_refine_ls_wR_factor_gt 0.0953
_refine_ls_wR_factor_ref 0.0965
_reflns_number_gt 4658
_reflns_number_total 4791
_reflns_threshold_expression >2sigma(I)
_cod_data_source_file b903467f.txt
_cod_data_source_block p2
_cod_depositor_comments
;
The following automatic conversions were performed:
'_symmetry_cell_setting' value 'Trigonal' changed to 'trigonal' according
to '/home/saulius/struct/CIF-dictionaries/cif_core.dic' dictionary named
'cif_core.dic' version 2.4.1 from 2010-06-29.

Automatic conversion script
Id: cif_fix_enum 1527 2010-12-29 10:47:43Z saulius 

The following automatic conversions were performed:
data name '_intl_tables_symmetry_number' replaced with
'_symmetry_Int_Tables_number' as specified in the replacement file
'/home/antanas/src/cod-tools/trunk/data/replacement-values/replacement_tags.lst'.

Automatic conversion script
Id: cif_correct_tags 4998 2017-03-02 13:24:31Z antanas 
;
_cod_original_cell_volume 9499.9(12)
_cod_original_sg_symbol_H-M R32
_cod_original_formula_sum ' C48 H92.5 Ag3 N9 O22.25'
_cod_database_code 7001496

loop_
_symmetry_equiv_pos_as_xyz
'x, y, z'
'-y, x-y, z'
'-x+y, -x, z'
'x-y, -y, -z'
'-x, -x+y, -z'
'y, x, -z'
'x+2/3, y+1/3, z+1/3'
'-y+2/3, x-y+1/3, z+1/3'
'-x+y+2/3, -x+1/3, z+1/3'
'x-y+2/3, -y+1/3, -z+1/3'
'-x+2/3, -x+y+1/3, -z+1/3'
'y+2/3, x+1/3, -z+1/3'
'x+1/3, y+2/3, z+2/3'
'-y+1/3, x-y+2/3, z+2/3'
'-x+y+1/3, -x+2/3, z+2/3'
'x-y+1/3, -y+2/3, -z+2/3'
'-x+1/3, -x+y+2/3, -z+2/3'
'y+1/3, x+2/3, -z+2/3'

loop_
_atom_site_label
_atom_site_type_symbol
_atom_site_fract_x
_atom_site_fract_y
_atom_site_fract_z
_atom_site_U_iso_or_equiv
_atom_site_adp_type
_atom_site_occupancy
_atom_site_symmetry_multiplicity
_atom_site_calc_flag
_atom_site_refinement_flags
_atom_site_disorder_assembly
_atom_site_disorder_group
C1 C 0.5959(3) 0.0078(3) 0.80024(11) 0.0467(10) Uani 1 1 d . . .
H1A H 0.5963 -0.0320 0.8169 0.070 Uiso 1 1 calc R . .
H1B H 0.6377 0.0749 0.8053 0.070 Uiso 1 1 calc R . .
H1C H 0.6187 -0.0074 0.7817 0.070 Uiso 1 1 calc R . .
C2 C 0.4933(3) -0.0115(3) 0.79525(8) 0.0334(7) Uani 1 1 d . . .
C3 C 0.4793(2) 0.0703(2) 0.79374(8) 0.0288(6) Uani 1 1 d . A .
H3 H 0.5333 0.1321 0.7951 0.035 Uiso 1 1 calc R . .
C4 C 0.3874(2) 0.0616(2) 0.79024(7) 0.0269(6) Uani 1 1 d . . .
C5 C 0.3806(2) 0.1525(2) 0.79048(8) 0.0328(7) Uani 1 1 d . . .
H5A H 0.3653 0.1646 0.7701 0.049 Uiso 1 1 calc R . .
H5B H 0.4416 0.2064 0.7969 0.049 Uiso 1 1 calc R . .
H5C H 0.3307 0.1448 0.8046 0.049 Uiso 1 1 calc R . .
C6 C 0.2121(2) -0.0435(2) 0.77719(7) 0.0266(6) Uani 1 1 d . . .
H6 H 0.2110 0.0175 0.7780 0.032 Uiso 1 1 calc R . .
C7 C 0.1325(2) -0.1174(3) 0.79806(8) 0.0323(7) Uani 1 1 d . . .
H7A H 0.1423 -0.0921 0.8189 0.039 Uiso 1 1 calc R . .
H7B H 0.1358 -0.1766 0.7985 0.039 Uiso 1 1 calc R . .
C8 C 0.0322(2) -0.1400(3) 0.78657(9) 0.0374(8) Uani 1 1 d . . .
H8A H -0.0176 -0.1892 0.7996 0.045 Uiso 1 1 calc R . .
H8B H 0.0268 -0.0820 0.7878 0.045 Uiso 1 1 calc R . .
C9 C 0.0168(2) -0.1760(3) 0.75319(10) 0.0379(8) Uani 1 1 d . . .
H9A H 0.0171 -0.2367 0.7523 0.046 Uiso 1 1 calc R . .
H9B H -0.0459 -0.1878 0.7460 0.046 Uiso 1 1 calc R . .
C10 C 0.0963(2) -0.1016(3) 0.73217(8) 0.0336(7) Uani 1 1 d . . .
H10A H 0.0930 -0.0423 0.7319 0.040 Uiso 1 1 calc R . .
H10B H 0.0862 -0.1267 0.7113 0.040 Uiso 1 1 calc R . .
C11 C 0.1969(2) -0.0792(2) 0.74359(8) 0.0286(6) Uani 1 1 d . . .
H11 H 0.2011 -0.1385 0.7425 0.034 Uiso 1 1 calc R . .
C12 C 0.3481(3) -0.1011(3) 0.71094(11) 0.0457(9) Uani 1 1 d . . .
H12A H 0.3558 -0.1182 0.7316 0.069 Uiso 1 1 calc R . .
H12B H 0.4010 -0.0940 0.6984 0.069 Uiso 1 1 calc R . .
H12C H 0.2880 -0.1513 0.7025 0.069 Uiso 1 1 calc R . .
C13 C 0.3474(2) -0.0083(2) 0.71149(7) 0.0319(6) Uani 1 1 d . . .
C14 C 0.4234(2) 0.0762(3) 0.69748(8) 0.0342(7) Uani 1 1 d . A .
H14 H 0.4764 0.0735 0.6897 0.041 Uiso 1 1 calc R . .
C15 C 0.4224(2) 0.1652(3) 0.69481(8) 0.0330(7) Uani 1 1 d . . .
C16 C 0.4994(3) 0.2456(3) 0.67516(8) 0.0436(9) Uani 1 1 d . . .
H16A H 0.4688 0.2615 0.6589 0.065 Uiso 1 1 calc R . .
H16B H 0.5411 0.2245 0.6664 0.065 Uiso 1 1 calc R . .
H16C H 0.5370 0.3019 0.6877 0.065 Uiso 1 1 calc R . .
N1 N 0.27308(19) -0.0046(2) 0.72441(6) 0.0303(6) Uani 1 1 d . . .
H1 H 0.2698 0.0470 0.7211 0.036 Uiso 1 1 calc R . .
N2 N 0.30798(18) -0.0251(2) 0.78716(6) 0.0271(5) Uani 1 1 d . . .
H2 H 0.3134 -0.0750 0.7914 0.033 Uiso 1 1 calc R . .
N3 N 0.6667 0.3333 0.74644(11) 0.0291(10) Uani 1 3 d S . .
O1 O 0.36062(18) 0.1799(2) 0.70774(6) 0.0377(6) Uani 1 1 d . . .
O2 O 0.4280(2) -0.09642(19) 0.79203(8) 0.0478(7) Uani 1 1 d . . .
O4 O 0.6943(2) 0.2724(2) 0.74621(6) 0.0411(6) Uani 1 1 d U A .
Ag1 Ag 0.531264(17) 0.115802(19) 0.741386(6) 0.03373(9) Uani 1 1 d DU . .
O3 O 0.6295(3) 0.0512(3) 0.72565(10) 0.0673(10) Uani 1 1 d D A 1
H1O H 0.624(5) 0.064(5) 0.7057(6) 0.101 Uiso 1 1 d D B 1
H2O H 0.6889(10) 0.097(2) 0.7317(13) 0.101 Uiso 1 1 d D C 1
N4 N 0.6667 0.3333 0.8333 0.0294(14) Uani 1 6 d S . .
O5 O 0.6667 0.2562(3) 0.8333 0.0642(14) Uani 1 2 d S . .
O6 O 0.4975(4) 0.7709(3) 0.77739(16) 0.0951(16) Uani 1 1 d D . .
H4O H 0.500(9) 0.789(6) 0.7574(6) 0.143 Uiso 1 1 d D . .
H3O H 0.497(8) 0.818(5) 0.7885(16) 0.143 Uiso 1 1 d D . .
O7 O 0.3333 0.6667 0.7346(2) 0.044(2) Uani 0.50 3 d SP . .
O8 O 0.3333 0.6667 0.8224(2) 0.056(3) Uani 0.50 3 d SP . .
O9 O 0.3333 0.6667 0.6667 0.107(9) Uani 0.50 6 d SP . .
N5 N 0.5715(10) -0.0980(9) 0.6774(3) 0.147(2) Uiso 0.50 1 d PD D 1
O10 O 0.5570(9) -0.0186(7) 0.66735(19) 0.147(2) Uiso 0.75 1 d PD D 1
O11 O 0.5474(8) -0.1331(8) 0.7084(2) 0.147(2) Uiso 0.75 1 d PD D 1

loop_
_atom_site_aniso_label
_atom_site_aniso_U_11
_atom_site_aniso_U_22
_atom_site_aniso_U_33
_atom_site_aniso_U_23
_atom_site_aniso_U_13
_atom_site_aniso_U_12
C1 0.0321(18) 0.058(2) 0.058(2) 0.0043(19) -0.0073(17) 0.0277(18)
C2 0.0298(16) 0.0398(18) 0.0332(17) 0.0008(14) -0.0037(13) 0.0195(15)
C3 0.0195(13) 0.0296(15) 0.0333(16) -0.0011(12) -0.0052(11) 0.0093(11)
C4 0.0280(14) 0.0324(15) 0.0219(13) 0.0011(11) -0.0018(11) 0.0162(12)
C5 0.0294(15) 0.0307(16) 0.0387(18) -0.0063(13) -0.0056(13) 0.0154(13)
C6 0.0197(12) 0.0249(14) 0.0350(16) 0.0031(12) -0.0025(11) 0.0110(11)
C7 0.0256(15) 0.0344(16) 0.0323(17) 0.0076(12) 0.0012(11) 0.0116(13)
C8 0.0202(14) 0.0372(18) 0.051(2) 0.0087(16) 0.0042(13) 0.0114(13)
C9 0.0187(14) 0.0288(16) 0.058(2) 0.0030(15) -0.0057(13) 0.0056(13)
C10 0.0235(14) 0.0330(16) 0.0372(17) 0.0038(14) -0.0071(12) 0.0088(12)
C11 0.0219(13) 0.0287(14) 0.0323(17) 0.0044(12) -0.0013(12) 0.0104(11)
C12 0.0384(19) 0.043(2) 0.054(2) -0.0073(17) 0.0056(17) 0.0192(16)
C13 0.0267(14) 0.0396(16) 0.0250(15) -0.0019(11) -0.0016(11) 0.0134(13)
C14 0.0263(14) 0.0420(19) 0.0267(16) -0.0018(14) 0.0016(12) 0.0113(14)
C15 0.0251(15) 0.0415(17) 0.0237(15) 0.0003(12) -0.0047(12) 0.0100(13)
C16 0.0343(18) 0.054(2) 0.0292(17) 0.0045(16) 0.0001(14) 0.0118(17)
N1 0.0258(12) 0.0318(14) 0.0297(13) 0.0036(11) 0.0006(10) 0.0116(11)
N2 0.0200(11) 0.0277(12) 0.0334(14) 0.0048(10) -0.0030(10) 0.0117(10)
N3 0.0339(15) 0.0339(15) 0.020(2) 0.000 0.000 0.0169(7)
O1 0.0320(12) 0.0400(13) 0.0370(13) 0.0065(11) 0.0019(10) 0.0150(11)
O2 0.0362(13) 0.0334(13) 0.077(2) 0.0032(12) -0.0129(13) 0.0195(11)
O4 0.0431(15) 0.0411(14) 0.0467(15) 0.0000(11) 0.0008(12) 0.0268(12)
Ag1 0.02766(13) 0.03578(15) 0.03480(14) 0.00179(10) -0.00068(9) 0.01364(10)
O3 0.057(2) 0.063(2) 0.090(3) 0.0015(19) 0.0170(18) 0.0356(19)
N4 0.0254(18) 0.0254(18) 0.038(4) 0.000 0.000 0.0127(9)
O5 0.045(2) 0.0350(15) 0.116(5) -0.0070(13) -0.014(3) 0.0227(12)
O6 0.066(3) 0.054(2) 0.170(5) -0.017(3) -0.008(3) 0.033(2)
O7 0.043(3) 0.043(3) 0.047(6) 0.000 0.000 0.0216(16)
O8 0.070(4) 0.070(4) 0.026(5) 0.000 0.000 0.035(2)
O9 0.124(14) 0.124(14) 0.074(15) 0.000 0.000 0.062(7)

loop_
_atom_type_symbol
_atom_type_description
_atom_type_scat_dispersion_real
_atom_type_scat_dispersion_imag
_atom_type_scat_source
C C 0.0033 0.0016 'International Tables Vol C Tables 4.2.6.8 and 6.1.1.4'
H H 0.0000 0.0000 'International Tables Vol C Tables 4.2.6.8 and 6.1.1.4'
N N 0.0061 0.0033 'International Tables Vol C Tables 4.2.6.8 and 6.1.1.4'
O O 0.0106 0.0060 'International Tables Vol C Tables 4.2.6.8 and 6.1.1.4'
Ag Ag -0.8971 1.1015 'International Tables Vol C Tables 4.2.6.8 and 6.1.1.4'

loop_
_geom_angle_atom_site_label_1
_geom_angle_atom_site_label_2
_geom_angle_atom_site_label_3
_geom_angle
_geom_angle_site_symmetry_1
_geom_angle_site_symmetry_3
_geom_angle_publ_flag
C2 C1 H1A 109.5 . . ?
C2 C1 H1B 109.5 . . ?
H1A C1 H1B 109.5 . . ?
C2 C1 H1C 109.5 . . ?
H1A C1 H1C 109.5 . . ?
H1B C1 H1C 109.5 . . ?
O2 C2 C3 124.3(3) . . ?
O2 C2 C1 118.0(4) . . ?
C3 C2 C1 117.7(3) . . ?
C4 C3 C2 123.0(3) . . ?
C4 C3 Ag1 96.5(2) . . ?
C2 C3 Ag1 97.5(2) . . ?
C4 C3 H3 118.5 . . ?
C2 C3 H3 118.5 . . ?
Ag1 C3 H3 75.2 . . ?
N2 C4 C3 121.0(3) . . ?
N2 C4 C5 120.6(3) . . ?
C3 C4 C5 118.4(3) . . ?
C4 C5 H5A 109.5 . . ?
C4 C5 H5B 109.5 . . ?
H5A C5 H5B 109.5 . . ?
C4 C5 H5C 109.5 . . ?
H5A C5 H5C 109.5 . . ?
H5B C5 H5C 109.5 . . ?
N2 C6 C7 111.1(3) . . ?
N2 C6 C11 107.9(3) . . ?
C7 C6 C11 111.1(3) . . ?
N2 C6 H6 108.9 . . ?
C7 C6 H6 108.9 . . ?
C11 C6 H6 108.9 . . ?
C6 C7 C8 110.8(3) . . ?
C6 C7 H7A 109.5 . . ?
C8 C7 H7A 109.5 . . ?
C6 C7 H7B 109.5 . . ?
C8 C7 H7B 109.5 . . ?
H7A C7 H7B 108.1 . . ?
C9 C8 C7 110.3(3) . . ?
C9 C8 H8A 109.6 . . ?
C7 C8 H8A 109.6 . . ?
C9 C8 H8B 109.6 . . ?
C7 C8 H8B 109.6 . . ?
H8A C8 H8B 108.1 . . ?
C10 C9 C8 111.0(3) . . ?
C10 C9 H9A 109.4 . . ?
C8 C9 H9A 109.4 . . ?
C10 C9 H9B 109.4 . . ?
C8 C9 H9B 109.4 . . ?
H9A C9 H9B 108.0 . . ?
C9 C10 C11 110.5(3) . . ?
C9 C10 H10A 109.5 . . ?
C11 C10 H10A 109.5 . . ?
C9 C10 H10B 109.5 . . ?
C11 C10 H10B 109.5 . . ?
H10A C10 H10B 108.1 . . ?
N1 C11 C6 108.9(3) . . ?
N1 C11 C10 110.5(3) . . ?
C6 C11 C10 110.1(3) . . ?
N1 C11 H11 109.1 . . ?
C6 C11 H11 109.1 . . ?
C10 C11 H11 109.1 . . ?
C13 C12 H12A 109.5 . . ?
C13 C12 H12B 109.5 . . ?
H12A C12 H12B 109.5 . . ?
C13 C12 H12C 109.5 . . ?
H12A C12 H12C 109.5 . . ?
H12B C12 H12C 109.5 . . ?
N1 C13 C14 119.4(3) . . ?
N1 C13 C12 119.9(3) . . ?
C14 C13 C12 120.7(3) . . ?
C13 C14 C15 123.2(3) . . ?
C13 C14 Ag1 93.9(2) . . ?
C15 C14 Ag1 99.4(2) . . ?
C13 C14 H14 118.4 . . ?
C15 C14 H14 118.4 . . ?
Ag1 C14 H14 75.9 . . ?
O1 C15 C14 123.3(3) . . ?
O1 C15 C16 118.1(3) . . ?
C14 C15 C16 118.6(3) . . ?
C15 C16 H16A 109.5 . . ?
C15 C16 H16B 109.5 . . ?
H16A C16 H16B 109.5 . . ?
C15 C16 H16C 109.5 . . ?
H16A C16 H16C 109.5 . . ?
H16B C16 H16C 109.5 . . ?
C13 N1 C11 126.6(3) . . ?
C13 N1 H1 116.7 . . ?
C11 N1 H1 116.7 . . ?
C4 N2 C6 126.1(3) . . ?
C4 N2 H2 116.9 . . ?
C6 N2 H2 116.9 . . ?
O4 N3 O4 119.994(11) . 2_655 ?
O4 N3 O4 119.994(11) . 3_665 ?
O4 N3 O4 119.994(10) 2_655 3_665 ?
N3 O4 Ag1 100.28(16) . . ?
O3 Ag1 C3 110.18(13) . . ?
O3 Ag1 C14 101.38(15) . . ?
C3 Ag1 C14 124.77(11) . . ?
O3 Ag1 O4 82.99(12) . . ?
C3 Ag1 O4 104.26(10) . . ?
C14 Ag1 O4 124.04(11) . . ?
Ag1 O3 H1O 91(5) . . ?
Ag1 O3 H2O 103(2) . . ?
H1O O3 H2O 106(6) . . ?
O5 N4 O5 120.000(4) . 2_655 ?
O5 N4 O5 120.000(9) . 3_665 ?
O5 N4 O5 120.000(2) 2_655 3_665 ?
H4O O6 H3O 105(8) . . ?
N5 N5 O10 73.8(9) 12_546 12_546 ?
N5 N5 O11 160.7(7) 12_546 . ?
O10 N5 O11 111.0(8) 12_546 . ?
N5 N5 O10 68.2(8) 12_546 . ?
O10 N5 O10 121.9(12) 12_546 . ?
O11 N5 O10 119.4(9) . . ?

loop_
_geom_bond_atom_site_label_1
_geom_bond_atom_site_label_2
_geom_bond_distance
_geom_bond_site_symmetry_2
_geom_bond_publ_flag
C1 C2 1.519(5) . ?
C1 H1A 0.9600 . ?
C1 H1B 0.9600 . ?
C1 H1C 0.9600 . ?
C2 O2 1.234(5) . ?
C2 C3 1.428(5) . ?
C3 C4 1.405(4) . ?
C3 Ag1 2.398(3) . ?
C3 H3 0.9300 . ?
C4 N2 1.333(4) . ?
C4 C5 1.505(5) . ?
C5 H5A 0.9600 . ?
C5 H5B 0.9600 . ?
C5 H5C 0.9600 . ?
C6 N2 1.468(4) . ?
C6 C7 1.521(4) . ?
C6 C11 1.537(5) . ?
C6 H6 0.9800 . ?
C7 C8 1.533(4) . ?
C7 H7A 0.9700 . ?
C7 H7B 0.9700 . ?
C8 C9 1.529(6) . ?
C8 H8A 0.9700 . ?
C8 H8B 0.9700 . ?
C9 C10 1.527(5) . ?
C9 H9A 0.9700 . ?
C9 H9B 0.9700 . ?
C10 C11 1.537(4) . ?
C10 H10A 0.9700 . ?
C10 H10B 0.9700 . ?
C11 N1 1.460(4) . ?
C11 H11 0.9800 . ?
C12 C13 1.483(6) . ?
C12 H12A 0.9600 . ?
C12 H12B 0.9600 . ?
C12 H12C 0.9600 . ?
C13 N1 1.337(4) . ?
C13 C14 1.418(5) . ?
C14 C15 1.429(5) . ?
C14 Ag1 2.424(3) . ?
C14 H14 0.9300 . ?
C15 O1 1.252(5) . ?
C15 C16 1.515(5) . ?
C16 H16A 0.9600 . ?
C16 H16B 0.9600 . ?
C16 H16C 0.9600 . ?
N1 H1 0.8600 . ?
N2 H2 0.8600 . ?
N3 O4 1.248(3) . ?
N3 O4 1.248(3) 2_655 ?
N3 O4 1.248(3) 3_665 ?
O4 Ag1 2.554(3) . ?
Ag1 O3 2.361(4) . ?
O3 H1O 0.90(3) . ?
O3 H2O 0.90(3) . ?
N4 O5 1.227(4) . ?
N4 O5 1.227(4) 2_655 ?
N4 O5 1.227(4) 3_665 ?
O6 H4O 0.91(4) . ?
O6 H3O 0.89(8) . ?
N5 N5 0.94(2) 12_546 ?
N5 O10 1.411(8) 12_546 ?
N5 O11 1.431(8) . ?
N5 O10 1.459(8) . ?
O10 N5 1.411(8) 12_546 ?

loop_
_geom_hbond_atom_site_label_D
_geom_hbond_atom_site_label_H
_geom_hbond_atom_site_label_A
_geom_hbond_distance_DH
_geom_hbond_distance_HA
_geom_hbond_distance_DA
_geom_hbond_angle_DHA
_geom_hbond_site_symmetry_A
N1 H1 O1 0.86 1.96 2.645(4) 135.7 .
N2 H2 O2 0.86 2.02 2.674(4) 132.5 .
O3 H1O O10 0.90(3) 2.05(5) 2.767(10) 135(6) .
O3 H2O O1 0.90(3) 2.10(4) 2.792(5) 133(4) 2_655
O6 H3O O2 0.89(8) 2.13(6) 2.903(5) 143(9) 1_565
O6 H3O O8 0.89(8) 2.91(10) 3.007(9) 87(6) .

loop_
_geom_torsion_atom_site_label_1
_geom_torsion_atom_site_label_2
_geom_torsion_atom_site_label_3
_geom_torsion_atom_site_label_4
_geom_torsion
_geom_torsion_site_symmetry_1
_geom_torsion_site_symmetry_2
_geom_torsion_site_symmetry_3
_geom_torsion_site_symmetry_4
_geom_torsion_publ_flag
O2 C2 C3 C4 4.0(6) . . . . ?
C1 C2 C3 C4 -177.8(3) . . . . ?
O2 C2 C3 Ag1 -98.8(4) . . . . ?
C1 C2 C3 Ag1 79.4(3) . . . . ?
C2 C3 C4 N2 -2.1(5) . . . . ?
Ag1 C3 C4 N2 101.2(3) . . . . ?
C2 C3 C4 C5 177.1(3) . . . . ?
Ag1 C3 C4 C5 -79.6(3) . . . . ?
N2 C6 C7 C8 -177.2(3) . . . . ?
C11 C6 C7 C8 -57.0(4) . . . . ?
C6 C7 C8 C9 56.8(4) . . . . ?
C7 C8 C9 C10 -57.2(4) . . . . ?
C8 C9 C10 C11 57.5(4) . . . . ?
N2 C6 C11 N1 -59.8(3) . . . . ?
C7 C6 C11 N1 178.1(3) . . . . ?
N2 C6 C11 C10 178.9(3) . . . . ?
C7 C6 C11 C10 56.8(3) . . . . ?
C9 C10 C11 N1 -177.2(3) . . . . ?
C9 C10 C11 C6 -56.8(4) . . . . ?
N1 C13 C14 C15 -3.7(5) . . . . ?
C12 C13 C14 C15 174.2(3) . . . . ?
N1 C13 C14 Ag1 100.2(3) . . . . ?
C12 C13 C14 Ag1 -81.9(3) . . . . ?
C13 C14 C15 O1 8.8(5) . . . . ?
Ag1 C14 C15 O1 -92.2(3) . . . . ?
C13 C14 C15 C16 -170.7(3) . . . . ?
Ag1 C14 C15 C16 88.3(3) . . . . ?
C14 C13 N1 C11 -170.3(3) . . . . ?
C12 C13 N1 C11 11.8(5) . . . . ?
C6 C11 N1 C13 108.4(4) . . . . ?
C10 C11 N1 C13 -130.5(3) . . . . ?
C3 C4 N2 C6 -166.8(3) . . . . ?
C5 C4 N2 C6 14.0(5) . . . . ?
C7 C6 N2 C4 -133.7(3) . . . . ?
C11 C6 N2 C4 104.2(4) . . . . ?
O4 N3 O4 Ag1 -174.5(4) 2_655 . . . ?
O4 N3 O4 Ag1 3.9(5) 3_665 . . . ?
C4 C3 Ag1 O3 -145.6(2) . . . . ?
C2 C3 Ag1 O3 -21.0(2) . . . . ?
C4 C3 Ag1 C14 -24.9(3) . . . . ?
C2 C3 Ag1 C14 99.7(2) . . . . ?
C4 C3 Ag1 O4 126.75(19) . . . . ?
C2 C3 Ag1 O4 -108.7(2) . . . . ?
C13 C14 Ag1 O3 97.8(2) . . . . ?
C15 C14 Ag1 O3 -137.6(2) . . . . ?
C13 C14 Ag1 C3 -26.8(3) . . . . ?
C15 C14 Ag1 C3 97.8(2) . . . . ?
C13 C14 Ag1 O4 -172.98(19) . . . . ?
C15 C14 Ag1 O4 -48.4(2) . . . . ?
N3 O4 Ag1 O3 162.0(3) . . . . ?
N3 O4 Ag1 C3 -88.8(3) . . . . ?
N3 O4 Ag1 C14 63.0(3) . . . . ?
O10 N5 O10 N5 52.9(14) 12_546 . . 12_546 ?
O11 N5 O10 N5 -160.3(9) . . . 12_546 ?
